data_4087475
loop_
_publ_author_name
'Wang, Xiaorong'
'Kenny, Tommy'
'Fortin, Daniel'
'Aly, Shawkat M.'
'Brisard, Gessie'
'Harvey, Pierre D.'

_publ_section_title
;
 Profound Substituent Effect on the Structural, Optical, Photophysical,
 and Electrochemical Properties of N,N&#x2032;-Anthraquinone
 Diimine-Containing Platinum--Organometallic Polymers
;
_journal_issue 8
_journal_name_full Organometallics
_journal_page_first 1567
_journal_paper_doi 10.1021/acs.organomet.5b00154
_journal_volume 34
_journal_year 2015
_chemical_formula_sum 'C26 H16 Br3 N2'
_chemical_formula_weight 596.14
_space_group_IT_number 14
_space_group_name_Hall '-P 2yn'
_space_group_name_H-M_alt 'P 1 21/n 1'
_symmetry_cell_setting monoclinic
_symmetry_space_group_name_H-M 'P 1 21/n 1'
_atom_sites_solution_hydrogens geom
_atom_sites_solution_primary direct
_atom_sites_solution_secondary difmap
_audit_conform_dict_location ftp://ftp.iucr.org/pub/cif_core.dic
_audit_conform_dict_name cif_core.dic
_audit_conform_dict_version 2.3
_audit_creation_date 2010-10-25T15:32:15-00:00
_audit_creation_method 'WinGX routine CIF_UPDATE'
_cell_angle_alpha 90
_cell_angle_beta 90.63(3)
_cell_angle_gamma 90
_cell_formula_units_Z 2
_cell_length_a 9.590(2)
_cell_length_b 4.976(4)
_cell_length_c 23.747(11)
_cell_measurement_reflns_used 20
_cell_measurement_temperature 293(2)
_cell_measurement_theta_max 35
_cell_measurement_theta_min 30
_cell_volume 1133.1(11)
_computing_cell_refinement Difrac
_computing_data_collection Difrac
_computing_data_reduction NRCVAX
_computing_structure_refinement 'SHELXL-97 (Sheldrick, 1997)'
_computing_structure_solution 'SHELXS-97 (Sheldrick, 1997)'
_diffrn_ambient_temperature 293(2)
_diffrn_measured_fraction_theta_full 0.956
_diffrn_measured_fraction_theta_max 0.956
_diffrn_measurement_device_type CAD4
_diffrn_measurement_method Omega
_diffrn_radiation_monochromator graphite
_diffrn_radiation_type CuK\a
_diffrn_radiation_wavelength 1.54176
_diffrn_reflns_av_R_equivalents 0
_diffrn_reflns_av_unetI/netI 0.0695
_diffrn_reflns_limit_h_max 11
_diffrn_reflns_limit_h_min -11
_diffrn_reflns_limit_k_max 6
_diffrn_reflns_limit_k_min 0
_diffrn_reflns_limit_l_max 28
_diffrn_reflns_limit_l_min 0
_diffrn_reflns_number 2046
_diffrn_reflns_theta_full 69.92
_diffrn_reflns_theta_max 69.92
_diffrn_reflns_theta_min 4.99
_diffrn_standards_decay_% 0
_diffrn_standards_interval_count 100
_diffrn_standards_number 1
_exptl_absorpt_coefficient_mu 6.724
_exptl_absorpt_correction_T_max 0.7298
_exptl_absorpt_correction_T_min 0.0749
_exptl_absorpt_correction_type psi-scan
_exptl_absorpt_process_details Empirical
_exptl_crystal_colour Yellow
_exptl_crystal_density_diffrn 1.747
_exptl_crystal_density_method 'not measured'
_exptl_crystal_description Plate
_exptl_crystal_F_000 582
_exptl_crystal_size_max 0.8
_exptl_crystal_size_mid 0.15
_exptl_crystal_size_min 0.05
_refine_diff_density_max 1.171
_refine_diff_density_min -0.412
_refine_diff_density_rms 0.099
_refine_ls_extinction_method none
_refine_ls_goodness_of_fit_ref 1.039
_refine_ls_hydrogen_treatment none
_refine_ls_matrix_type full
_refine_ls_number_parameters 109
_refine_ls_number_reflns 2046
_refine_ls_number_restraints 0
_refine_ls_restrained_S_all 1.039
_refine_ls_R_factor_all 0.2105
_refine_ls_R_factor_gt 0.1019
_refine_ls_shift/su_max 0
_refine_ls_shift/su_mean 0
_refine_ls_structure_factor_coef Fsqd
_refine_ls_weighting_details 'calc w=1/[\s^2^(Fo^2^)+(0.1446P)^2^+0.1892P] where P=(Fo^2^+2Fc^2^)/3'
_refine_ls_weighting_scheme calc
_refine_ls_wR_factor_gt 0.2466
_refine_ls_wR_factor_ref 0.29
_reflns_number_gt 907
_reflns_number_total 2046
_reflns_threshold_expression >2sigma(I)
_cod_data_source_file om5b00154_si_003.cif
_cod_data_source_block tbraqda
_cod_depositor_comments
;
The following automatic conversions were performed:

data item '_exptl_absorpt_correction_type' value 'Psi-Scan' was
changed to 'psi-scan' in accordance with the
/home/saulius/struct/COD-crude-data/automatic-downloads/DataCite-retrospective/ACS/depositions/lib/dictionaries/cif_core.dic
dictionary named 'cif_core.dic' version 2.4.2 last updated on
2011-04-26.

data item '_symmetry_cell_setting' value 'Monoclinic' was changed to
'monoclinic' in accordance with the
/home/saulius/struct/COD-crude-data/automatic-downloads/DataCite-retrospective/ACS/depositions/lib/dictionaries/cif_core.dic
dictionary named 'cif_core.dic' version 2.4.2 last updated on
2011-04-26.

Automatic conversion script
Id: cif_fix_values 6909 2019-04-08 15:41:33Z antanas 
;
_cod_original_cell_volume 1133.1(10)
_cod_original_sg_symbol_H-M P21/n
_cod_database_code 4087475

loop_
_symmetry_equiv_pos_as_xyz
'x, y, z'
'-x+1/2, y+1/2, -z+1/2'
'-x, -y, -z'
'x-1/2, -y-1/2, z-1/2'

loop_
_atom_site_label
_atom_site_type_symbol
_atom_site_fract_x
_atom_site_fract_y
_atom_site_fract_z
_atom_site_U_iso_or_equiv
_atom_site_adp_type
_atom_site_occupancy
_atom_site_symmetry_multiplicity
_atom_site_calc_flag
_atom_site_refinement_flags
C1 C 0.5606(11) 0.613(3) 0.1921(5) 0.074(3) Uani 1 1 d .
C2 C 0.5844(12) 0.469(2) 0.1455(6) 0.097(4) Uani 1 1 d .
H2 H 0.5206 0.3389 0.1339 0.116 Uiso 1 1 calc R
C3 C 0.7049(11) 0.514(3) 0.1142(5) 0.091(4) Uani 1 1 d .
H3 H 0.7224 0.4079 0.0828 0.11 Uiso 1 1 calc R
C4 C 0.7974(11) 0.711(3) 0.1294(5) 0.083(3) Uani 1 1 d .
C5 C 0.7713(13) 0.859(2) 0.1769(5) 0.086(3) Uani 1 1 d .
H5 H 0.8338 0.9905 0.1889 0.103 Uiso 1 1 calc R
C6 C 0.6478(12) 0.809(3) 0.2071(5) 0.089(3) Uani 1 1 d .
H6 H 0.6271 0.9148 0.2382 0.107 Uiso 1 1 calc R
C7 C 0.7295(15) 0.959(4) -0.0549(6) 0.133(3) Uani 1 1 d .
C8 C 0.7683(15) 0.866(3) -0.1100(6) 0.133(3) Uani 1 1 d .
H8 H 0.7315 0.9307 -0.1438 0.159 Uiso 1 1 calc R
C9 C 0.8717(15) 0.662(3) -0.1050(7) 0.133(3) Uani 1 1 d .
H9 H 0.9011 0.5792 -0.138 0.159 Uiso 1 1 calc R
C10 C 1.0667(15) 0.426(4) 0.0536(6) 0.133(3) Uani 1 1 d .
C11 C 0.9571(16) 0.625(4) 0.0486(7) 0.133(3) Uani 1 1 d .
C12 C 0.8947(14) 0.692(3) -0.0015(7) 0.133(3) Uani 1 1 d .
C13 C 0.7827(15) 0.905(3) -0.0045(6) 0.133(3) Uani 1 1 d .
H13 H 0.7526 0.9946 0.0275 0.159 Uiso 1 1 calc R
Br1 Br 0.39592(13) 0.5553(4) 0.23270(6) 0.1211(9) Uani 1 1 d .
Br2 Br 0.5991(3) 1.1742(8) -0.05543(16) 0.1293(13) Uani 0.5 1 d P
N1 N 0.9199(11) 0.750(3) 0.1004(4) 0.120(4) Uani 1 1 d .
H1 H 0.9793 0.8603 0.1149 0.144 Uiso 1 1 calc R

loop_
_atom_site_aniso_label
_atom_site_aniso_U_11
_atom_site_aniso_U_22
_atom_site_aniso_U_33
_atom_site_aniso_U_23
_atom_site_aniso_U_13
_atom_site_aniso_U_12
C1 0.066(6) 0.081(8) 0.077(7) -0.009(6) 0.012(5) 0.006(6)
C2 0.089(8) 0.068(8) 0.134(11) 0.001(8) 0.049(7) -0.023(6)
C3 0.073(6) 0.112(10) 0.089(7) -0.048(7) 0.021(5) -0.033(7)
C4 0.087(8) 0.090(9) 0.073(7) -0.009(7) 0.011(6) -0.021(7)
C5 0.120(9) 0.057(7) 0.080(7) -0.010(6) 0.007(6) -0.016(7)
C6 0.095(8) 0.095(9) 0.079(7) -0.003(7) 0.025(6) 0.023(8)
C7 0.107(4) 0.169(7) 0.123(4) -0.055(5) 0.045(4) -0.085(4)
C8 0.107(4) 0.169(7) 0.123(4) -0.055(5) 0.045(4) -0.085(4)
C9 0.107(4) 0.169(7) 0.123(4) -0.055(5) 0.045(4) -0.085(4)
C10 0.107(4) 0.169(7) 0.123(4) -0.055(5) 0.045(4) -0.085(4)
C11 0.107(4) 0.169(7) 0.123(4) -0.055(5) 0.045(4) -0.085(4)
C12 0.107(4) 0.169(7) 0.123(4) -0.055(5) 0.045(4) -0.085(4)
C13 0.107(4) 0.169(7) 0.123(4) -0.055(5) 0.045(4) -0.085(4)
Br1 0.0848(10) 0.1822(18) 0.0969(11) -0.0103(10) 0.0310(7) -0.0082(9)
Br2 0.099(2) 0.125(3) 0.163(3) 0.032(2) -0.0148(19) -0.0096(18)
N1 0.090(6) 0.167(11) 0.104(7) -0.039(7) 0.036(5) -0.081(7)

loop_
_atom_type_symbol
_atom_type_description
_atom_type_scat_dispersion_real
_atom_type_scat_dispersion_imag
_atom_type_scat_source
C C 0.0181 0.0091 'International Tables Vol C Tables 4.2.6.8 and 6.1.1.4'
H H 0 0 'International Tables Vol C Tables 4.2.6.8 and 6.1.1.4'
Br Br -0.6763 1.2805 'International Tables Vol C Tables 4.2.6.8 and 6.1.1.4'
N N 0.0311 0.018 'International Tables Vol C Tables 4.2.6.8 and 6.1.1.4'

loop_
_geom_angle_atom_site_label_1
_geom_angle_atom_site_label_2
_geom_angle_atom_site_label_3
_geom_angle
_geom_angle_site_symmetry_1
_geom_angle_site_symmetry_3
C6 C1 C2 120.1(10) . .
C6 C1 Br1 120.2(9) . .
C2 C1 Br1 119.5(9) . .
C1 C2 C3 120.2(11) . .
C4 C3 C2 120.8(11) . .
C3 C4 C5 118.5(10) . .
C3 C4 N1 121.6(10) . .
C5 C4 N1 119.7(11) . .
C4 C5 C6 118.9(11) . .
C1 C6 C5 121.4(11) . .
C13 C7 C8 131.1(19) . .
C13 C7 Br2 115.1(12) . .
C8 C7 Br2 113.8(15) . .
C9 C8 C7 109.8(17) . .
C10 C9 C8 125.0(15) 3_765 .
C9 C10 C12 120.8(19) 3_765 3_765
C9 C10 C11 125.2(15) 3_765 .
C12 C10 C11 113.9(16) 3_765 .
C12 C11 N1 122.2(18) . .
C12 C11 C10 123.3(14) . .
N1 C11 C10 114.5(16) . .
C11 C12 C10 122.8(18) . 3_765
C11 C12 C13 121.1(15) . .
C10 C12 C13 116.0(17) 3_765 .
C7 C13 C12 116.9(14) . .
C4 N1 C11 126.1(10) . .

loop_
_geom_bond_atom_site_label_1
_geom_bond_atom_site_label_2
_geom_bond_distance
_geom_bond_site_symmetry_2
C1 C6 1.330(16) .
C1 C2 1.340(16) .
C1 Br1 1.881(10) .
C2 C3 1.398(15) .
C3 C4 1.368(15) .
C4 C5 1.374(15) .
C4 N1 1.382(13) .
C5 C6 1.415(15) .
C7 C13 1.32(2) .
C7 C8 1.441(18) .
C7 Br2 1.647(19) .
C8 C9 1.43(2) .
C9 C10 1.42(2) 3_765
C10 C9 1.42(2) 3_765
C10 C12 1.423(19) 3_765
C10 C11 1.45(3) .
C11 C12 1.36(2) .
C11 N1 1.427(17) .
C12 C10 1.423(19) 3_765
C12 C13 1.51(2) .

loop_
_geom_torsion_atom_site_label_1
_geom_torsion_atom_site_label_2
_geom_torsion_atom_site_label_3
_geom_torsion_atom_site_label_4
_geom_torsion
_geom_torsion_site_symmetry_1
_geom_torsion_site_symmetry_4
C6 C1 C2 C3 3.5(19) . .
Br1 C1 C2 C3 178.7(9) . .
C1 C2 C3 C4 -2.5(19) . .
C2 C3 C4 C5 1.8(19) . .
C2 C3 C4 N1 177.2(12) . .
C3 C4 C5 C6 -2.1(18) . .
N1 C4 C5 C6 -177.7(12) . .
C2 C1 C6 C5 -4.0(18) . .
Br1 C1 C6 C5 -179.1(9) . .
C4 C5 C6 C1 3.3(18) . .
C13 C7 C8 C9 8(2) . .
Br2 C7 C8 C9 -174.2(9) . .
C7 C8 C9 C10 -3.6(17) . 3_765
C9 C10 C11 C12 -175.8(12) 3_765 .
C12 C10 C11 C12 1(2) 3_765 .
C9 C10 C11 N1 4.7(19) 3_765 .
C12 C10 C11 N1 -178.4(9) 3_765 .
N1 C11 C12 C10 178.3(10) . 3_765
C10 C11 C12 C10 -1(2) . 3_765
N1 C11 C12 C13 0.6(19) . .
C10 C11 C12 C13 -178.9(11) . .
C8 C7 C13 C12 -7(2) . .
Br2 C7 C13 C12 175.2(9) . .
C11 C12 C13 C7 179.1(12) . .
C10 C12 C13 C7 1.3(18) 3_765 .
C3 C4 N1 C11 9(2) . .
C5 C4 N1 C11 -175.4(16) . .
C12 C11 N1 C4 72(2) . .
C10 C11 N1 C4 -108.7(15) . .
